data_7032084
loop_
_publ_author_name
'Khake, Shrikant M.'
'Soni, Vineeta'
'Gonnade, Rajesh G.'
'Punji, Benudhar'

_publ_section_title
;
 Design and development of POCN-pincer palladium catalysts for C-H bond
 arylation of azoles with aryl iodides.
;
_journal_issue 42
_journal_name_full 'Dalton transactions (Cambridge, England : 2003)'
_journal_page_first 16084
_journal_page_last 16096
_journal_paper_doi 10.1039/c4dt01547a
_journal_volume 43
_journal_year 2014
_chemical_formula_moiety 'C21 H37 Cl N O P Pd'
_chemical_formula_sum 'C21 H37 Cl N O P Pd'
_chemical_formula_weight 492.34
_chemical_name_systematic
; 
 ? 
;
_space_group_IT_number 14
_symmetry_cell_setting monoclinic
_symmetry_space_group_name_Hall '-P 2ybc'
_symmetry_space_group_name_H-M 'P 1 21/c 1'
_atom_sites_solution_hydrogens geom
_atom_sites_solution_primary direct
_atom_sites_solution_secondary difmap
_audit_creation_method SHELXL-97
_cell_angle_alpha 90.00
_cell_angle_beta 103.850(8)
_cell_angle_gamma 90.00
_cell_formula_units_Z 4
_cell_length_a 13.4029(16)
_cell_length_b 8.1183(10)
_cell_length_c 21.221(3)
_cell_measurement_reflns_used 4096
_cell_measurement_temperature 90(2)
_cell_measurement_theta_max 26.99
_cell_measurement_theta_min 2.21
_cell_volume 2241.9(5)
_computing_cell_refinement 'Bruker SAINT'
_computing_data_collection 'Bruker APEX2'
_computing_data_reduction 'Bruker SAINT'
_computing_molecular_graphics 'Bruker SHELXTL'
_computing_publication_material 'Bruker SHELXTL'
_computing_structure_refinement 'SHELXL-97 (Sheldrick, 2008)'
_computing_structure_solution 'SHELXS-97 (Sheldrick, 2008)'
_diffrn_ambient_temperature 90(2)
_diffrn_measured_fraction_theta_full 0.986
_diffrn_measured_fraction_theta_max 0.986
_diffrn_measurement_device 'CCD Area Detector'
_diffrn_measurement_device_type 'Bruker APEX-II CCD'
_diffrn_measurement_method '\f and \w scans'
_diffrn_radiation_monochromator graphite
_diffrn_radiation_source 'fine-focus sealed tube'
_diffrn_radiation_type MoK\a
_diffrn_radiation_wavelength 0.71073
_diffrn_reflns_av_R_equivalents 0.0837
_diffrn_reflns_av_sigmaI/netI 0.0703
_diffrn_reflns_limit_h_max 16
_diffrn_reflns_limit_h_min -17
_diffrn_reflns_limit_k_max 10
_diffrn_reflns_limit_k_min -10
_diffrn_reflns_limit_l_max 27
_diffrn_reflns_limit_l_min -27
_diffrn_reflns_number 21147
_diffrn_reflns_theta_full 27.00
_diffrn_reflns_theta_max 27.00
_diffrn_reflns_theta_min 1.98
_exptl_absorpt_coefficient_mu 1.029
_exptl_absorpt_correction_T_max 0.8610
_exptl_absorpt_correction_T_min 0.7148
_exptl_absorpt_correction_type multi-scan
_exptl_absorpt_process_details 'Bruker SADABS'
_exptl_crystal_colour colourless
_exptl_crystal_density_diffrn 1.459
_exptl_crystal_density_method 'not measured'
_exptl_crystal_description plate
_exptl_crystal_F_000 1024
_exptl_crystal_size_max 0.35
_exptl_crystal_size_mid 0.22
_exptl_crystal_size_min 0.15
_refine_diff_density_max 0.834
_refine_diff_density_min -1.624
_refine_diff_density_rms 0.122
_refine_ls_extinction_method none
_refine_ls_goodness_of_fit_ref 1.040
_refine_ls_hydrogen_treatment constr
_refine_ls_matrix_type full
_refine_ls_number_parameters 285
_refine_ls_number_reflns 4822
_refine_ls_number_restraints 92
_refine_ls_restrained_S_all 1.061
_refine_ls_R_factor_all 0.0672
_refine_ls_R_factor_gt 0.0465
_refine_ls_shift/su_max 0.000
_refine_ls_shift/su_mean 0.000
_refine_ls_structure_factor_coef Fsqd
_refine_ls_weighting_details 'calc w=1/[\s^2^(Fo^2^)+(0.0411P)^2^+2.4761P] where P=(Fo^2^+2Fc^2^)/3'
_refine_ls_weighting_scheme calc
_refine_ls_wR_factor_gt 0.0989
_refine_ls_wR_factor_ref 0.1079
_reflns_number_gt 3710
_reflns_number_total 4822
_reflns_threshold_expression >2sigma(I)
_cod_data_source_file c4dt01547a2.cif
_cod_data_source_block bpskm02
_cod_depositor_comments 'Adding full bibliography for 7032083--7032084.cif.'
_cod_original_sg_symbol_H-M P2(1)/c
_cod_database_code 7032084

loop_
_symmetry_equiv_pos_as_xyz
'x, y, z'
'-x, y+1/2, -z+1/2'
'-x, -y, -z'
'x, -y-1/2, z-1/2'

loop_
_atom_site_label
_atom_site_type_symbol
_atom_site_fract_x
_atom_site_fract_y
_atom_site_fract_z
_atom_site_U_iso_or_equiv
_atom_site_adp_type
_atom_site_occupancy
_atom_site_symmetry_multiplicity
_atom_site_calc_flag
_atom_site_refinement_flags
_atom_site_disorder_assembly
_atom_site_disorder_group
Pd1 Pd 0.27401(2) 0.07829(4) 0.121288(15) 0.01671(11) Uani 1 1 d . . .
Cl1 Cl 0.41941(8) -0.08124(14) 0.11078(5) 0.0272(2) Uani 1 1 d . . .
P1 P 0.24064(8) 0.20534(13) 0.02650(5) 0.0175(2) Uani 1 1 d . A .
O1 O 0.1395(2) 0.3232(4) 0.02494(14) 0.0273(7) Uani 1 1 d . . .
N1 N 0.2692(3) 0.0056(4) 0.22182(16) 0.0177(7) Uani 1 1 d . . .
C1 C 0.1518(3) 0.2026(5) 0.1281(2) 0.0189(9) Uani 1 1 d . . .
C2 C 0.1025(3) 0.3132(5) 0.0806(2) 0.0219(9) Uani 1 1 d . . .
C3 C 0.0197(3) 0.4070(6) 0.0877(2) 0.0261(10) Uani 1 1 d . . .
H3 H -0.0129 0.4824 0.0550 0.031 Uiso 1 1 calc R . .
C4 C -0.0142(3) 0.3877(6) 0.1442(2) 0.0279(11) Uani 1 1 d . . .
H4 H -0.0696 0.4533 0.1506 0.033 Uiso 1 1 calc R . .
C5 C 0.0308(3) 0.2751(6) 0.1913(2) 0.0251(10) Uani 1 1 d . . .
H5 H 0.0049 0.2611 0.2288 0.030 Uiso 1 1 calc R . .
C6 C 0.1145(3) 0.1823(5) 0.1833(2) 0.0190(9) Uani 1 1 d . . .
C7 C 0.1648(3) 0.0519(5) 0.2307(2) 0.0232(10) Uani 1 1 d . . .
H7A H 0.1205 -0.0473 0.2248 0.028 Uiso 1 1 calc R . .
H7B H 0.1716 0.0928 0.2755 0.028 Uiso 1 1 calc R . .
C8 C 0.2863(4) -0.1783(5) 0.2288(2) 0.0254(10) Uani 1 1 d . . .
H8 H 0.3559 -0.2013 0.2214 0.031 Uiso 1 1 calc R . .
C9 C 0.2090(4) -0.2726(6) 0.1772(2) 0.0343(12) Uani 1 1 d . . .
H9A H 0.1416 -0.2699 0.1875 0.051 Uiso 1 1 calc R . .
H9B H 0.2316 -0.3871 0.1761 0.051 Uiso 1 1 calc R . .
H9C H 0.2041 -0.2215 0.1347 0.051 Uiso 1 1 calc R . .
C10 C 0.2857(4) -0.2448(6) 0.2960(2) 0.0350(12) Uani 1 1 d . . .
H10A H 0.3405 -0.1918 0.3286 0.053 Uiso 1 1 calc R . .
H10B H 0.2969 -0.3641 0.2970 0.053 Uiso 1 1 calc R . .
H10C H 0.2191 -0.2210 0.3056 0.053 Uiso 1 1 calc R . .
C11 C 0.3484(3) 0.1009(5) 0.2716(2) 0.0229(9) Uani 1 1 d . . .
H11 H 0.3377 0.0731 0.3154 0.027 Uiso 1 1 calc R . .
C12 C 0.4585(3) 0.0536(6) 0.2715(2) 0.0280(10) Uani 1 1 d . . .
H12A H 0.4696 -0.0631 0.2828 0.042 Uiso 1 1 calc R . .
H12B H 0.5064 0.1208 0.3033 0.042 Uiso 1 1 calc R . .
H12C H 0.4701 0.0726 0.2282 0.042 Uiso 1 1 calc R . .
C13 C 0.3340(3) 0.2847(5) 0.2624(2) 0.0245(10) Uani 1 1 d . . .
H13A H 0.3416 0.3154 0.2191 0.037 Uiso 1 1 calc R . .
H13B H 0.3857 0.3425 0.2954 0.037 Uiso 1 1 calc R . .
H13C H 0.2652 0.3154 0.2666 0.037 Uiso 1 1 calc R . .
C14 C 0.3350(4) 0.3603(6) 0.0159(2) 0.0304(11) Uani 1 1 d D . .
C15 C 0.3908(7) 0.4219(13) 0.0777(5) 0.032(2) Uani 0.50 1 d PDU A 1
H15A H 0.4228 0.3297 0.1050 0.048 Uiso 0.50 1 calc PR A 1
H15B H 0.3436 0.4797 0.0988 0.048 Uiso 0.50 1 calc PR A 1
H15C H 0.4443 0.4981 0.0714 0.048 Uiso 0.50 1 calc PR A 1
C16 C 0.4452(7) 0.3106(14) 0.0383(6) 0.039(3) Uani 0.50 1 d PDU A 1
H16A H 0.4889 0.4089 0.0432 0.059 Uiso 0.50 1 calc PR A 1
H16B H 0.4632 0.2364 0.0064 0.059 Uiso 0.50 1 calc PR A 1
H16C H 0.4558 0.2540 0.0802 0.059 Uiso 0.50 1 calc PR A 1
C15' C 0.3231(8) 0.4925(12) 0.0734(4) 0.031(2) Uani 0.50 1 d PDU A 2
H15D H 0.3336 0.4346 0.1150 0.046 Uiso 0.50 1 calc PR A 2
H15E H 0.2541 0.5409 0.0622 0.046 Uiso 0.50 1 calc PR A 2
H15F H 0.3745 0.5800 0.0768 0.046 Uiso 0.50 1 calc PR A 2
C16' C 0.4160(7) 0.2539(12) -0.0152(5) 0.031(2) Uani 0.50 1 d PDU A 2
H16D H 0.4768 0.3212 -0.0150 0.046 Uiso 0.50 1 calc PR A 2
H16E H 0.3828 0.2224 -0.0598 0.046 Uiso 0.50 1 calc PR A 2
H16F H 0.4369 0.1545 0.0109 0.046 Uiso 0.50 1 calc PR A 2
C17 C 0.2986(4) 0.4776(7) -0.0392(3) 0.0460(15) Uani 1 1 d . A .
H17A H 0.2308 0.5204 -0.0378 0.069 Uiso 1 1 calc R . .
H17B H 0.2938 0.4201 -0.0804 0.069 Uiso 1 1 calc R . .
H17C H 0.3473 0.5692 -0.0355 0.069 Uiso 1 1 calc R . .
C18 C 0.1961(5) 0.0745(7) -0.0458(3) 0.0481(15) Uani 1 1 d D . .
C19 C 0.1490(4) 0.1621(7) -0.1072(2) 0.0427(14) Uani 1 1 d . A .
H19A H 0.2023 0.2233 -0.1219 0.064 Uiso 1 1 calc R . .
H19B H 0.0966 0.2389 -0.0997 0.064 Uiso 1 1 calc R . .
H19C H 0.1171 0.0818 -0.1404 0.064 Uiso 1 1 calc R . .
C20 C 0.1600(9) -0.0829(12) -0.0255(5) 0.041(3) Uani 0.50 1 d PDU A 1
H20A H 0.1384 -0.1550 -0.0634 0.062 Uiso 0.50 1 calc PR A 1
H20B H 0.1016 -0.0632 -0.0061 0.062 Uiso 0.50 1 calc PR A 1
H20C H 0.2158 -0.1356 0.0065 0.062 Uiso 0.50 1 calc PR A 1
C21 C 0.3101(8) 0.0139(13) -0.0620(5) 0.034(2) Uani 0.50 1 d PDU A 1
H21A H 0.3554 -0.0306 -0.0224 0.051 Uiso 0.50 1 calc PR A 1
H21B H 0.3431 0.1088 -0.0771 0.051 Uiso 0.50 1 calc PR A 1
H21C H 0.2968 -0.0713 -0.0957 0.051 Uiso 0.50 1 calc PR A 1
C20' C 0.0809(8) 0.0131(15) -0.0331(5) 0.039(3) Uani 0.50 1 d PDU A 2
H20D H 0.0515 -0.0728 -0.0644 0.059 Uiso 0.50 1 calc PR A 2
H20E H 0.0340 0.1074 -0.0385 0.059 Uiso 0.50 1 calc PR A 2
H20F H 0.0911 -0.0305 0.0111 0.059 Uiso 0.50 1 calc PR A 2
C21' C 0.2502(8) -0.0732(13) -0.0489(5) 0.037(2) Uani 0.50 1 d PDU A 2
H21D H 0.2671 -0.1259 -0.0061 0.056 Uiso 0.50 1 calc PR A 2
H21E H 0.3138 -0.0487 -0.0623 0.056 Uiso 0.50 1 calc PR A 2
H21F H 0.2075 -0.1477 -0.0806 0.056 Uiso 0.50 1 calc PR A 2

loop_
_atom_site_aniso_label
_atom_site_aniso_U_11
_atom_site_aniso_U_22
_atom_site_aniso_U_33
_atom_site_aniso_U_23
_atom_site_aniso_U_13
_atom_site_aniso_U_12
Pd1 0.01885(18) 0.01428(17) 0.01686(18) 0.00076(13) 0.00400(13) 0.00049(13)
Cl1 0.0273(6) 0.0298(6) 0.0260(6) 0.0046(5) 0.0091(5) 0.0103(5)
P1 0.0209(6) 0.0158(5) 0.0161(6) -0.0003(4) 0.0047(5) 0.0001(4)
O1 0.0252(17) 0.038(2) 0.0203(17) 0.0102(14) 0.0090(14) 0.0124(14)
N1 0.0202(19) 0.0144(18) 0.0186(19) 0.0056(14) 0.0044(15) 0.0025(14)
C1 0.020(2) 0.019(2) 0.016(2) -0.0005(16) 0.0011(17) -0.0032(16)
C2 0.024(2) 0.022(2) 0.021(2) -0.0001(17) 0.0063(19) -0.0007(17)
C3 0.025(2) 0.027(3) 0.026(3) 0.0077(19) 0.005(2) 0.0073(19)
C4 0.021(2) 0.033(3) 0.030(3) -0.003(2) 0.007(2) 0.0068(19)
C5 0.027(2) 0.031(3) 0.020(2) 0.0000(19) 0.0101(19) 0.002(2)
C6 0.018(2) 0.018(2) 0.019(2) -0.0025(16) 0.0019(18) -0.0021(16)
C7 0.026(2) 0.023(2) 0.023(2) 0.0014(18) 0.011(2) 0.0003(18)
C8 0.034(3) 0.017(2) 0.026(3) 0.0049(18) 0.009(2) 0.0030(18)
C9 0.047(3) 0.020(3) 0.038(3) 0.000(2) 0.016(2) -0.006(2)
C10 0.053(3) 0.024(3) 0.031(3) 0.010(2) 0.014(2) 0.006(2)
C11 0.026(2) 0.023(2) 0.019(2) -0.0007(17) 0.0039(19) -0.0013(18)
C12 0.025(2) 0.029(3) 0.027(3) -0.002(2) 0.000(2) 0.0034(19)
C13 0.029(3) 0.022(2) 0.021(2) -0.0009(18) 0.0022(19) -0.0027(19)
C14 0.029(3) 0.027(3) 0.035(3) 0.012(2) 0.007(2) -0.001(2)
C15 0.029(5) 0.028(5) 0.042(6) -0.008(5) 0.013(5) -0.005(4)
C16 0.027(6) 0.053(7) 0.040(7) 0.019(5) 0.011(5) -0.002(5)
C15' 0.040(6) 0.029(6) 0.020(5) 0.001(4) 0.001(4) -0.016(5)
C16' 0.028(5) 0.020(5) 0.047(7) 0.009(4) 0.015(5) 0.002(4)
C17 0.055(4) 0.037(3) 0.039(3) 0.018(2) -0.002(3) -0.012(3)
C18 0.088(5) 0.028(3) 0.022(3) -0.007(2) 0.001(3) -0.010(3)
C19 0.048(3) 0.048(4) 0.024(3) -0.007(2) -0.007(2) 0.010(3)
C20 0.061(7) 0.027(6) 0.038(6) -0.017(5) 0.016(6) -0.011(5)
C21 0.053(7) 0.033(6) 0.017(5) -0.005(4) 0.013(5) 0.015(5)
C20' 0.041(6) 0.042(7) 0.033(6) -0.013(5) 0.003(5) -0.025(5)
C21' 0.051(7) 0.033(6) 0.030(6) -0.008(5) 0.014(5) 0.003(5)

loop_
_atom_type_symbol
_atom_type_description
_atom_type_scat_dispersion_real
_atom_type_scat_dispersion_imag
_atom_type_scat_source
C C 0.0033 0.0016 'International Tables Vol C Tables 4.2.6.8 and 6.1.1.4'
H H 0.0000 0.0000 'International Tables Vol C Tables 4.2.6.8 and 6.1.1.4'
N N 0.0061 0.0033 'International Tables Vol C Tables 4.2.6.8 and 6.1.1.4'
O O 0.0106 0.0060 'International Tables Vol C Tables 4.2.6.8 and 6.1.1.4'
P P 0.1023 0.0942 'International Tables Vol C Tables 4.2.6.8 and 6.1.1.4'
Cl Cl 0.1484 0.1585 'International Tables Vol C Tables 4.2.6.8 and 6.1.1.4'
Pd Pd -0.9988 1.0072 'International Tables Vol C Tables 4.2.6.8 and 6.1.1.4'

loop_
_geom_angle_atom_site_label_1
_geom_angle_atom_site_label_2
_geom_angle_atom_site_label_3
_geom_angle
C1 Pd1 P1 80.56(12)
C1 Pd1 N1 81.35(15)
P1 Pd1 N1 161.65(9)
C1 Pd1 Cl1 177.93(13)
P1 Pd1 Cl1 99.18(4)
N1 Pd1 Cl1 99.00(9)
O1 P1 C14 100.75(19)
O1 P1 C18 102.5(2)
C14 P1 C18 112.9(2)
O1 P1 Pd1 105.95(11)
C14 P1 Pd1 115.86(16)
C18 P1 Pd1 116.31(18)
C2 O1 P1 114.1(3)
C7 N1 C8 111.0(3)
C7 N1 C11 107.6(3)
C8 N1 C11 111.8(3)
C7 N1 Pd1 107.1(2)
C8 N1 Pd1 108.4(2)
C11 N1 Pd1 110.9(2)
C6 C1 C2 118.9(4)
C6 C1 Pd1 118.5(3)
C2 C1 Pd1 122.6(3)
C3 C2 O1 121.4(4)
C3 C2 C1 121.9(4)
O1 C2 C1 116.7(4)
C2 C3 C4 118.0(4)
C2 C3 H3 121.0
C4 C3 H3 121.0
C5 C4 C3 121.5(4)
C5 C4 H4 119.3
C3 C4 H4 119.3
C4 C5 C6 119.7(4)
C4 C5 H5 120.2
C6 C5 H5 120.2
C1 C6 C5 120.0(4)
C1 C6 C7 116.9(4)
C5 C6 C7 123.0(4)
C6 C7 N1 112.0(3)
C6 C7 H7A 109.2
N1 C7 H7A 109.2
C6 C7 H7B 109.2
N1 C7 H7B 109.2
H7A C7 H7B 107.9
N1 C8 C9 111.4(4)
N1 C8 C10 113.9(4)
C9 C8 C10 109.8(4)
N1 C8 H8 107.1
C9 C8 H8 107.1
C10 C8 H8 107.1
C8 C9 H9A 109.5
C8 C9 H9B 109.5
H9A C9 H9B 109.5
C8 C9 H9C 109.5
H9A C9 H9C 109.5
H9B C9 H9C 109.5
C8 C10 H10A 109.5
C8 C10 H10B 109.5
H10A C10 H10B 109.5
C8 C10 H10C 109.5
H10A C10 H10C 109.5
H10B C10 H10C 109.5
C13 C11 N1 111.5(4)
C13 C11 C12 110.0(4)
N1 C11 C12 112.7(3)
C13 C11 H11 107.5
N1 C11 H11 107.5
C12 C11 H11 107.5
C11 C12 H12A 109.5
C11 C12 H12B 109.5
H12A C12 H12B 109.5
C11 C12 H12C 109.5
H12A C12 H12C 109.5
H12B C12 H12C 109.5
C11 C13 H13A 109.5
C11 C13 H13B 109.5
H13A C13 H13B 109.5
C11 C13 H13C 109.5
H13A C13 H13C 109.5
H13B C13 H13C 109.5
C15 C14 C16 62.9(6)
C15 C14 C17 119.6(6)
C16 C14 C17 122.2(5)
C15 C14 C16' 107.4(6)
C17 C14 C16' 98.3(5)
C16 C14 C15' 101.7(7)
C17 C14 C15' 95.3(5)
C16' C14 C15' 145.4(6)
C15 C14 P1 110.5(5)
C16 C14 P1 115.7(5)
C17 C14 P1 115.2(4)
C16' C14 P1 103.3(4)
C15' C14 P1 99.3(4)
C14 C15 H15A 109.5
C14 C15 H15B 109.5
C14 C15 H15C 109.5
C14 C16 H16A 109.5
C14 C16 H16B 109.5
C14 C16 H16C 109.5
C14 C15' H15D 109.5
C14 C15' H15E 109.5
H15D C15' H15E 109.5
C14 C15' H15F 109.5
H15D C15' H15F 109.5
H15E C15' H15F 109.5
C14 C16' H16D 109.5
C14 C16' H16E 109.5
H16D C16' H16E 109.5
C14 C16' H16F 109.5
H16D C16' H16F 109.5
H16E C16' H16F 109.5
C14 C17 H17A 109.5
C14 C17 H17B 109.5
H17A C17 H17B 109.5
C14 C17 H17C 109.5
H17A C17 H17C 109.5
H17B C17 H17C 109.5
C21' C18 C20 58.9(6)
C21' C18 C19 118.7(6)
C20 C18 C19 125.0(7)
C21' C18 C20' 104.8(7)
C19 C18 C20' 93.9(6)
C20 C18 C21 100.4(7)
C19 C18 C21 100.0(5)
C20' C18 C21 146.2(7)
C21' C18 P1 117.4(6)
C20 C18 P1 108.8(5)
C19 C18 P1 116.0(4)
C20' C18 P1 99.3(4)
C21 C18 P1 101.8(5)
C18 C19 H19A 109.5
C18 C19 H19B 109.5
H19A C19 H19B 109.5
C18 C19 H19C 109.5
H19A C19 H19C 109.5
H19B C19 H19C 109.5
C18 C20 H20A 109.5
C18 C20 H20B 109.5
C18 C20 H20C 109.5
C18 C21 H21A 109.5
C18 C21 H21B 109.5
C18 C21 H21C 109.5
C18 C20' H20D 109.5
C18 C20' H20E 109.5
H20D C20' H20E 109.5
C18 C20' H20F 109.5
H20D C20' H20F 109.5
H20E C20' H20F 109.5
C18 C21' H21D 109.5
C18 C21' H21E 109.5
H21D C21' H21E 109.5
C18 C21' H21F 109.5
H21D C21' H21F 109.5
H21E C21' H21F 109.5

loop_
_geom_bond_atom_site_label_1
_geom_bond_atom_site_label_2
_geom_bond_distance
Pd1 C1 1.958(4)
Pd1 P1 2.2090(11)
Pd1 N1 2.229(3)
Pd1 Cl1 2.3943(11)
P1 O1 1.653(3)
P1 C14 1.836(5)
P1 C18 1.844(5)
O1 C2 1.388(5)
N1 C7 1.505(5)
N1 C8 1.512(5)
N1 C11 1.518(6)
C1 C6 1.391(6)
C1 C2 1.393(6)
C2 C3 1.384(6)
C3 C4 1.388(6)
C3 H3 0.9500
C4 C5 1.381(6)
C4 H4 0.9500
C5 C6 1.394(6)
C5 H5 0.9500
C6 C7 1.503(6)
C7 H7A 0.9900
C7 H7B 0.9900
C8 C9 1.522(7)
C8 C10 1.528(6)
C8 H8 1.0000
C9 H9A 0.9800
C9 H9B 0.9800
C9 H9C 0.9800
C10 H10A 0.9800
C10 H10B 0.9800
C10 H10C 0.9800
C11 C13 1.512(6)
C11 C12 1.525(6)
C11 H11 1.0000
C12 H12A 0.9800
C12 H12B 0.9800
C12 H12C 0.9800
C13 H13A 0.9800
C13 H13B 0.9800
C13 H13C 0.9800
C14 C15 1.434(10)
C14 C16 1.495(10)
C14 C17 1.497(7)
C14 C16' 1.644(9)
C14 C15' 1.661(10)
C15 H15A 0.9800
C15 H15B 0.9800
C15 H15C 0.9800
C16 H16A 0.9800
C16 H16B 0.9800
C16 H16C 0.9800
C15' H15D 0.9800
C15' H15E 0.9800
C15' H15F 0.9800
C16' H16D 0.9800
C16' H16E 0.9800
C16' H16F 0.9800
C17 H17A 0.9800
C17 H17B 0.9800
C17 H17C 0.9800
C18 C21' 1.412(10)
C18 C20 1.466(10)
C18 C19 1.486(7)
C18 C20' 1.704(10)
C18 C21 1.717(10)
C19 H19A 0.9800
C19 H19B 0.9800
C19 H19C 0.9800
C20 H20A 0.9800
C20 H20B 0.9800
C20 H20C 0.9800
C21 H21A 0.9800
C21 H21B 0.9800
C21 H21C 0.9800
C20' H20D 0.9800
C20' H20E 0.9800
C20' H20F 0.9800
C21' H21D 0.9800
C21' H21E 0.9800
C21' H21F 0.9800

loop_
_geom_torsion_atom_site_label_1
_geom_torsion_atom_site_label_2
_geom_torsion_atom_site_label_3
_geom_torsion_atom_site_label_4
_geom_torsion
C1 Pd1 P1 O1 1.80(18)
N1 Pd1 P1 O1 -7.9(3)
Cl1 Pd1 P1 O1 179.72(13)
C1 Pd1 P1 C14 112.5(2)
N1 Pd1 P1 C14 102.9(3)
Cl1 Pd1 P1 C14 -69.54(18)
C1 Pd1 P1 C18 -111.3(3)
N1 Pd1 P1 C18 -121.0(4)
Cl1 Pd1 P1 C18 66.6(2)
C14 P1 O1 C2 -121.3(3)
C18 P1 O1 C2 122.2(3)
Pd1 P1 O1 C2 -0.2(3)
C1 Pd1 N1 C7 14.8(3)
P1 Pd1 N1 C7 24.5(5)
Cl1 Pd1 N1 C7 -163.1(2)
C1 Pd1 N1 C8 134.6(3)
P1 Pd1 N1 C8 144.3(3)
Cl1 Pd1 N1 C8 -43.3(3)
C1 Pd1 N1 C11 -102.3(3)
P1 Pd1 N1 C11 -92.7(4)
Cl1 Pd1 N1 C11 79.7(2)
P1 Pd1 C1 C6 177.9(3)
N1 Pd1 C1 C6 -5.2(3)
P1 Pd1 C1 C2 -3.6(3)
N1 Pd1 C1 C2 173.3(4)
P1 O1 C2 C3 178.4(4)
P1 O1 C2 C1 -2.4(5)
C6 C1 C2 C3 2.2(7)
Pd1 C1 C2 C3 -176.3(3)
C6 C1 C2 O1 -176.9(4)
Pd1 C1 C2 O1 4.6(6)
O1 C2 C3 C4 178.7(4)
C1 C2 C3 C4 -0.4(7)
C2 C3 C4 C5 -1.9(7)
C3 C4 C5 C6 2.2(7)
C2 C1 C6 C5 -1.8(6)
Pd1 C1 C6 C5 176.7(3)
C2 C1 C6 C7 175.2(4)
Pd1 C1 C6 C7 -6.3(5)
C4 C5 C6 C1 -0.3(7)
C4 C5 C6 C7 -177.1(4)
C1 C6 C7 N1 19.6(5)
C5 C6 C7 N1 -163.5(4)
C8 N1 C7 C6 -139.6(4)
C11 N1 C7 C6 97.8(4)
Pd1 N1 C7 C6 -21.4(4)
C7 N1 C8 C9 61.9(4)
C11 N1 C8 C9 -178.0(3)
Pd1 N1 C8 C9 -55.5(4)
C7 N1 C8 C10 -63.0(5)
C11 N1 C8 C10 57.1(5)
Pd1 N1 C8 C10 179.6(3)
C7 N1 C11 C13 -60.6(4)
C8 N1 C11 C13 177.3(3)
Pd1 N1 C11 C13 56.2(4)
C7 N1 C11 C12 175.1(3)
C8 N1 C11 C12 53.0(5)
Pd1 N1 C11 C12 -68.1(4)
O1 P1 C14 C15 89.8(5)
C18 P1 C14 C15 -161.6(5)
Pd1 P1 C14 C15 -24.0(6)
O1 P1 C14 C16 158.6(6)
C18 P1 C14 C16 -92.8(6)
Pd1 P1 C14 C16 44.9(6)
O1 P1 C14 C17 -49.6(4)
C18 P1 C14 C17 59.0(5)
Pd1 P1 C14 C17 -163.3(4)
O1 P1 C14 C16' -155.6(4)
C18 P1 C14 C16' -47.0(5)
Pd1 P1 C14 C16' 90.7(5)
O1 P1 C14 C15' 50.8(5)
C18 P1 C14 C15' 159.4(5)
Pd1 P1 C14 C15' -63.0(5)
O1 P1 C18 C21' -161.1(6)
C14 P1 C18 C21' 91.4(6)
Pd1 P1 C18 C21' -46.0(7)
O1 P1 C18 C20 -97.1(6)
C14 P1 C18 C20 155.4(6)
Pd1 P1 C18 C20 18.0(7)
O1 P1 C18 C19 50.0(5)
C14 P1 C18 C19 -57.5(5)
Pd1 P1 C18 C19 165.1(4)
O1 P1 C18 C20' -49.0(5)
C14 P1 C18 C20' -156.5(5)
Pd1 P1 C18 C20' 66.1(5)
O1 P1 C18 C21 157.4(4)
C14 P1 C18 C21 49.9(5)
Pd1 P1 C18 C21 -87.5(4)
